data_7059533
loop_
_publ_author_name
'Salami, Fatemeh'
'Zhao, Yuming'

_publ_section_title
;
 Synthesis and characterization of bis(dithiafulvenyl)-substituted
 fluorenones and fluorenylidene-1,3-dithioles
;
_journal_issue 22
_journal_name_full 'New Journal of Chemistry'
_journal_page_first 9179
_journal_page_last 9189
_journal_paper_doi 10.1039/D0NJ01495H
_journal_volume 44
_journal_year 2020
_chemical_formula_moiety '0.5(C H2 Cl2), C42 H34 S12'
_chemical_formula_sum 'C42.5 H35 Cl S12'
_chemical_formula_weight 965.87
_space_group_crystal_system triclinic
_space_group_IT_number 2
_space_group_name_Hall '-P 1'
_space_group_name_H-M_alt 'P -1'
_atom_sites_solution_hydrogens geom
_atom_sites_solution_primary dual
_audit_creation_date 2019-11-20
_audit_creation_method
;
Olex2 1.2
(compiled 2018.05.29 svn.r3508 for OlexSys, GUI svn.r5506)
;
_audit_update_record
;
2020-02-17 deposited with the CCDC.	2020-04-28 downloaded from the CCDC.
;
_cell_angle_alpha 89.3300(10)
_cell_angle_beta 83.4290(10)
_cell_angle_gamma 83.1130(10)
_cell_formula_units_Z 4
_cell_length_a 9.43840(10)
_cell_length_b 20.8406(3)
_cell_length_c 22.59980(10)
_cell_measurement_reflns_used 55050
_cell_measurement_temperature 173.01(10)
_cell_measurement_theta_max 76.8970
_cell_measurement_theta_min 2.1260
_cell_volume 4384.35(8)
_computing_cell_refinement 'CrysAlisPro 1.171.40.67a (Rigaku OD, 2019)'
_computing_data_collection 'CrysAlisPro 1.171.40.67a (Rigaku OD, 2019)'
_computing_data_reduction 'CrysAlisPro 1.171.40.67a (Rigaku OD, 2019)'
_computing_molecular_graphics 'Olex2 (Dolomanov et al., 2009)'
_computing_publication_material 'Olex2 (Dolomanov et al., 2009)'
_computing_structure_refinement 'ShelXL (Sheldrick, 2015)'
_computing_structure_solution 'ShelXT (Sheldrick, 2015)'
_diffrn_ambient_environment N~2~
_diffrn_ambient_temperature 173.01(10)
_diffrn_detector 'Hybrid Pixel Array Detector'
_diffrn_detector_area_resol_mean 10.0000
_diffrn_detector_type HyPix
_diffrn_measured_fraction_theta_full 0.998
_diffrn_measured_fraction_theta_max 0.980
_diffrn_measurement_details
;
List of Runs (angles in degrees, time in seconds):

  # Type    Start    End  Width  t~exp~   \w     \q     \k     \f   Frames
#--------------------------------------------------------------------------
  1  \w    -31.00  23.00   0.50    6.68    --  -47.82  36.00 -84.00  108
  2  \w    -12.00  21.00   0.50    6.68    --  -47.82  19.00-180.00   66
  3  \w     46.00  92.00   0.50    6.68    --   47.82  36.00 -84.00   92
  4  \w     61.00 114.00   0.50    6.68    --   47.82  57.00 -90.00  106
  5  \w     96.00 178.00   0.50   26.72    --  107.75  36.00 -84.00  164
  6  \w    106.00 175.00   0.50   26.72    --  107.75  15.00-150.00  138
  7  \w    107.00 133.00   0.50   26.72    --  107.75 125.00-180.00   52
  8  \w     95.00 156.00   0.50   26.72    --  107.75 125.00 -90.00  122
  9  \w    109.00 173.00   0.50   26.72    --  107.75  61.00  60.00  128
 10  \w    143.00 174.00   0.50   26.72    --  107.75  45.00 120.00   62
 11  \w    122.00 148.00   0.50   26.72    --  107.75 125.00  60.00   52
 12  \w     95.00 174.00   0.50   26.72    --  107.75  45.00 150.00  158
 13  \w    120.00 156.00   0.50   26.72    --  107.75  45.00  90.00   72
 14  \w    121.00 166.00   0.50   26.72    --  107.75 125.00 150.00   90
 15  \w     97.00 131.00   0.50   26.72    --  107.75  45.00 120.00   68
 16  \w     51.00  78.00   0.50   26.72    --  107.75 -61.00 -30.00   54
 17  \w     51.00 106.00   0.50   26.72    --  107.75 -94.00 -60.00  110
 18  \w     86.00 112.00   0.50   26.72    --  107.75-125.00   0.00   52
 19  \w     81.00 109.00   0.50   26.72    --  107.75-125.00  30.00   56
 20  \w     70.00  95.00   0.50   26.72    --  107.75-125.00  60.00   50
 21  \w     76.00 112.00   0.50   26.72    --  107.75-125.00  90.00   72
 22  \w     70.00 106.00   0.50   26.72    --  107.75 -94.00  60.00   72
 23  \w     67.00 102.00   0.50   26.72    --  107.75 -94.00 150.00   70
 24  \w     60.00  86.00   0.50   26.72    --  107.75-125.00 150.00   52
 25  \w     48.00  73.00   0.50   26.72    --  107.75-125.00  90.00   50
 26  \w     36.00 102.00   0.50   26.72    --  107.75 -94.00 120.00  132
 27  \w     38.00  93.00   0.50    6.68    --   47.82-125.00 150.00  110
 28  \w     38.00  64.00   0.50   26.72    --  107.75-125.00  30.00   52
 29  \w     35.00  80.00   0.50   26.72    --  107.75-125.00   0.00   90
 30  \w     80.00 110.00   0.50   26.72    --  107.75-125.00 -60.00   60
 31  \w     84.00 128.00   0.50   26.72    --  107.75-147.00-126.16   88
 32  \w     62.00  97.00   0.50   26.72    --  107.75 -94.00-150.00   70
 33  \w     49.00  77.00   0.50   26.72    --  107.75 -61.00-120.00   56
 34  \w     49.00 105.00   0.50   26.72    --  107.75 -94.00 -90.00  112
 35  \w     46.00  95.00   0.50    6.68    --   47.82-125.00 -30.00   98
 36  \w     37.00  69.00   0.50   26.72    --  107.75 -61.00 -60.00   64
 37  \w     37.00  65.00   0.50   26.72    --  107.75 -61.00 -90.00   56
 38  \w     43.00  69.00   0.50   26.72    --  107.75 -61.00-150.00   52
 39  \w     43.00 107.00   0.50   26.72    --  107.75-105.00-132.31  128
 40  \w     45.00 112.00   0.50   26.72    --  107.75-125.00 -90.00  134
 41  \w     46.00  72.00   0.50   26.72    --  107.75-125.00 -60.00   52
 42  \w     37.00 106.00   0.50   26.72    --  107.75 -94.00   0.00  138
 43  \w     38.00  63.00   0.50   26.72    --  107.75-125.00  60.00   50
 44  \w     36.00 106.00   0.50   30.00    --  107.75 -99.00  99.93  140
 45  \w     36.00  62.00   0.50   30.00    --  107.75 -94.00 150.00   52
 46  \w     35.00  62.00   0.50   30.00    --  107.75 -61.00 120.00   54
 47  \w     35.00  79.00   0.50   30.00    --  107.75 -61.00 150.00   88
 48  \w     36.00  77.00   0.50   30.00    --  107.75 -61.00  30.00   82
 49  \w     99.00 178.00   0.50   30.00    --  107.75  15.00-120.00  158
 50  \w    -15.00  19.00   0.50   16.00    --   47.82 -36.00 118.00   68
 51  \w    -15.00  26.00   0.50   16.00    --  -47.82  19.00  60.00   82
 52  \w    -42.00 -16.00   0.50   30.00    --  -86.25  45.00 120.00   52
 53  \w   -121.00 -37.00   0.50   16.00    --  -47.82 -36.00 118.00  168
 54  \w   -116.00 -73.00   0.50   16.00    --  -47.82-125.00  60.00   86
 55  \w   -141.00-116.00   0.50   30.00    --  -86.25 -36.00 118.00   50
 56  \w   -117.00 -73.00   0.50   16.00    --  -47.82-125.00 -90.00   88
 57  \w    -70.00 -15.00   0.50   16.00    --  -47.82 125.00 -90.00  110
 58  \w    -97.00 -71.00   0.50   30.00    --  -86.25  87.00  56.00   52
 59  \w    -21.00   6.00   0.50   16.00    --   14.00 103.00 -47.31   54
 60  \w    -17.00   9.00   0.50   16.00    --   18.00 102.00 153.55   52
 61  \w    -10.00  15.00   0.50   16.00    --   22.00  96.00 139.09   50
 62  \w     -4.00  21.00   0.50   16.00    --   30.00 100.00-133.90   50
 63  \w   -106.00 -54.00   0.50   16.00    --  -38.00 158.00 129.38  104
 64  \w      8.00  33.00   0.50   16.00    --   38.00  92.00-171.43   50
 65  \w     14.00  39.00   0.50   16.00    --   42.00  88.00  43.44   50
 66  \w     12.00  37.00   0.50   16.00    --   42.00  92.00  80.18   50
 67  \w     14.00  39.00   0.50   16.00    --   42.00  89.00 -56.56   50
 68  \w     13.00  38.00   0.50   16.00    --   42.00  91.00-146.36   50
 69  \w    -58.00 -26.00   0.50   16.00    --  -47.82 -77.00-150.00   64
 70  \w     36.00  95.00   0.50   16.00    --   47.82  19.00 120.00  118
 71  \w    -52.00 -26.00   0.50   16.00    --  -50.00 -79.00 144.95   52
 72  \w     27.00  53.00   0.50   16.00    --   50.00  80.00 104.47   52
 73  \w    -56.00 -30.00   0.50   16.00    --  -54.00 -80.00  28.23   52
 74  \w    -58.00 -31.00   0.50   16.00    --  -54.00 -78.00 -56.09   54
 75  \w     31.00  64.00   0.50   16.00    --   54.00  77.00 144.75   66
 76  \w     30.00  66.00   0.50   16.00    --   54.00  79.00-141.44   72
 77  \w    -80.00 -35.00   0.50   16.00    --  -58.00 -77.00 -89.73   90
 78  \w    -61.00 -35.00   0.50   16.00    --  -58.00 -79.00 -14.22   52
 79  \w    -66.00 -36.00   0.50   16.00    --  -58.00 -76.00  64.76   60
 80  \w   -130.00 -87.00   0.50   16.00    --  -58.00 -77.00 -89.73   86
 81  \w     34.00  59.00   0.50   16.00    --   58.00  80.00 -89.54   50
 82  \w    -72.00 -39.00   0.50   16.00    --  -62.00 -76.00   2.24   66
 83  \w     38.00  65.00   0.50   16.00    --   62.00  80.00 134.98   54
 84  \w   -139.00-112.00   0.50   16.00    --  -66.00 -74.00 -97.49   54
 85  \w    -67.00 -42.00   0.50   16.00    --  -66.00 -79.00  47.74   50
 86  \w    -70.00 -44.00   0.50   16.00    --  -66.00 -74.00 -97.49   52
 87  \w     43.00  68.00   0.50   16.00    --   66.00  78.00-162.57   50
 88  \w     43.00  69.00   0.50   16.00    --   66.00  78.00 150.38   52
 89  \w     43.00  68.00   0.50   16.00    --   66.00  78.00  11.56   50
 90  \w     45.00  86.00   0.50   16.00    --   66.00  72.00 -34.55   82
 91  \w    -73.00 -48.00   0.50   30.00    --  -70.00 -75.00  82.43   50
 92  \w     49.00  87.00   0.50   16.00    --   70.00  76.00-146.25   76
 93  \w     49.00  75.00   0.50   16.00    --   70.00  76.00 161.61   52
 94  \w    -72.00 -46.00   0.50   30.00    --  -70.00 -79.00-122.33   52
 95  \w     48.00  93.00   0.50   16.00    --   70.00  76.00  23.81   90
 96  \w     48.00  74.00   0.50   16.00    --   70.00  76.00 -35.72   52
 97  \w    -80.00 -76.50   0.50   30.00    --  -74.00 -74.00-109.25    7
;
_diffrn_measurement_device 'four-circle diffractometer'
_diffrn_measurement_device_type 'XtaLAB Synergy, Dualflex, HyPix'
_diffrn_measurement_method '\w scans'
_diffrn_orient_matrix_type 'CrysAlisPro convention (1999,Acta A55,543-557)'
_diffrn_orient_matrix_UB_11 -0.0033218000
_diffrn_orient_matrix_UB_12 -0.0324479000
_diffrn_orient_matrix_UB_13 0.0616626000
_diffrn_orient_matrix_UB_21 -0.1585895000
_diffrn_orient_matrix_UB_22 -0.0097615000
_diffrn_orient_matrix_UB_23 -0.0020685000
_diffrn_orient_matrix_UB_31 0.0471574000
_diffrn_orient_matrix_UB_32 -0.0663018000
_diffrn_orient_matrix_UB_33 -0.0300317000
_diffrn_radiation_monochromator mirror
_diffrn_radiation_probe x-ray
_diffrn_radiation_type CuK\a
_diffrn_radiation_wavelength 1.54184
_diffrn_reflns_av_unetI/netI 0.0143
_diffrn_reflns_Laue_measured_fraction_full 0.998
_diffrn_reflns_Laue_measured_fraction_max 0.980
_diffrn_reflns_limit_h_max 11
_diffrn_reflns_limit_h_min -11
_diffrn_reflns_limit_k_max 22
_diffrn_reflns_limit_k_min -26
_diffrn_reflns_limit_l_max 28
_diffrn_reflns_limit_l_min -28
_diffrn_reflns_number 32975
_diffrn_reflns_point_group_measured_fraction_full 0.998
_diffrn_reflns_point_group_measured_fraction_max 0.980
_diffrn_reflns_theta_full 67.684
_diffrn_reflns_theta_max 77.657
_diffrn_reflns_theta_min 1.968
_diffrn_source 'micro-focus sealed X-ray tube'
_diffrn_source_type 'PhotonJet (Cu) X-ray Source'
_exptl_absorpt_coefficient_mu 6.361
_exptl_absorpt_correction_T_max 1.00000
_exptl_absorpt_correction_T_min 0.78095
_exptl_absorpt_correction_type multi-scan
_exptl_absorpt_process_details
;
CrysAlisPro 1.171.40.67a (Rigaku Oxford Diffraction, 2019)
Empirical absorption correction using spherical harmonics,
 implemented in SCALE3 ABSPACK scaling algorithm.
;
_exptl_crystal_colour yellow
_exptl_crystal_colour_primary yellow
_exptl_crystal_density_diffrn 1.463
_exptl_crystal_description needle
_exptl_crystal_F_000 1996
_exptl_crystal_size_max 0.18
_exptl_crystal_size_mid 0.05
_exptl_crystal_size_min 0.05
_refine_diff_density_max 1.107
_refine_diff_density_min -0.976
_refine_diff_density_rms 0.119
_refine_ls_extinction_method none
_refine_ls_goodness_of_fit_ref 1.036
_refine_ls_hydrogen_treatment constr
_refine_ls_matrix_type full
_refine_ls_number_parameters 1013
_refine_ls_number_reflns 32975
_refine_ls_number_restraints 0
_refine_ls_restrained_S_all 1.036
_refine_ls_R_factor_all 0.0605
_refine_ls_R_factor_gt 0.0539
_refine_ls_shift/su_max 0.001
_refine_ls_shift/su_mean 0.000
_refine_ls_structure_factor_coef Fsqd
_refine_ls_weighting_details 'w=1/[\s^2^(Fo^2^)+(0.1015P)^2^+2.2802P] where P=(Fo^2^+2Fc^2^)/3'
_refine_ls_weighting_scheme calc
_refine_ls_wR_factor_gt 0.1514
_refine_ls_wR_factor_ref 0.1570
_reflns_Friedel_coverage 0.000
_reflns_number_gt 29123
_reflns_number_total 32975
_reflns_threshold_expression 'I > 2\s(I)'
_twin_special_details
;
Component 2 rotated by -179.9774\% 
 around [0.00 1.00 -0.00] (reciprocal) or [-0.26 0.97 0.00] (direct)
;
_cod_data_source_file d0nj01495h2.cif
_cod_data_source_block 36me_twin1_hklf4
_cod_depositor_comments
;
 Adding full bibliography for 7059533--7059535.cif.

2024-10-30
Z value and formula fixed to values more according to usual
chemical conventions.                 miguel
;
_cod_original_formula_sum 'C85 H70 Cl2 S24'
_cod_original_formula_weight 1931.75
_cod_original_formula_moiety 'C H2 Cl2, 2(C42 H34 S12)'
_cod_original_formula_units_Z 2
_cod_database_code 7059533
_shelx_shelxl_version_number 2018/3
_chemical_oxdiff_formula C85H70Cl2S24
_chemical_oxdiff_usercomment YELLOW
_shelx_space_group_comment
;
The symmetry employed for this shelxl refinement is uniquely defined
by the following loop, which should always be used as a source of
symmetry information in preference to the above space-group names.
They are only intended as comments.
;
_shelx_estimated_absorpt_t_max 0.742
_shelx_estimated_absorpt_t_min 0.394
_diffrn_oxdiff_digest_frames
;
01c598bda12c210a4ceaeac69551a4056007305c9c7
;
_olex2_refinement_description
;
1. Twinned data refinement
 Scales: 0.4990(7)
 0.5010(7)
2. Fixed Uiso
 At 1.2 times of:
  All C(H) groups, All C(H,H) groups
 At 1.5 times of:
  All C(H,H,H) groups
3.a Secondary CH2 refined with riding coordinates:
 C1S(H1SA,H1SB)
3.b Aromatic/amide H refined with riding coordinates:
 C11(H11), C13(H13), C14(H14), C16(H16), C17(H17), C19(H19), C20(H20),
 C21(H21), C27(H27), C28(H28), C30(H30), C32(H32), C33(H33), C35(H35), C36(H36),
  C37(H37), C53(H53), C55(H55), C56(H56), C58(H58), C59(H59), C61(H61),
 C62(H62), C63(H63), C69(H69), C70(H70), C72(H72), C74(H74), C75(H75), C77(H77),
  C78(H78), C79(H79)
3.c Idealised Me refined as rotating group:
 C9(H9A,H9B,H9C), C10(H10A,H10B,H10C), C25(H25A,H25B,H25C), C26(H26A,H26B,
 H26C), C41(H41A,H41B,H41C), C42(H42A,H42B,H42C), C51(H51A,H51B,H51C), C52(H52A,
 H52B,H52C), C67(H67A,H67B,H67C), C68(H68A,H68B,H68C), C83(H83A,H83B,H83C),
 C84(H84A,H84B,H84C)
;
_olex2_submission_special_instructions 'No special instructions were received'
_oxdiff_exptl_absorpt_empirical_details
;
Empirical correction (ABSPACK) includes:
- Absorption correction using spherical harmonics
- Frame scaling
;
_oxdiff_exptl_absorpt_empirical_full_max 1.663
_oxdiff_exptl_absorpt_empirical_full_min 0.545
_oxdiff_twin_integration_method simultaneous
_oxdiff_twin_items 2

loop_
_space_group_symop_operation_xyz
'x, y, z'
'-x, -y, -z'

loop_
_atom_site_label
_atom_site_type_symbol
_atom_site_fract_x
_atom_site_fract_y
_atom_site_fract_z
_atom_site_U_iso_or_equiv
_atom_site_adp_type
_atom_site_occupancy
_atom_site_site_symmetry_order
_atom_site_calc_flag
_atom_site_refinement_flags_posn
_atom_site_refinement_flags_adp
_atom_site_refinement_flags_occupancy
_atom_site_disorder_assembly
_atom_site_disorder_group
Cl1S Cl 0.3062(3) 0.66373(12) 0.74084(10) 0.1285(7) Uani 1 1 d . . . . .
Cl2S Cl 0.6089(3) 0.66327(12) 0.76034(10) 0.1280(7) Uani 1 1 d . . . . .
C1S C 0.4713(9) 0.6145(4) 0.7505(4) 0.110(2) Uani 1 1 d . . . . .
H1SA H 0.456528 0.586348 0.785663 0.132 Uiso 1 1 calc R . . . .
H1SB H 0.501120 0.586480 0.715085 0.132 Uiso 1 1 calc R . . . .
S1 S 1.01285(9) 0.16571(4) 0.70027(4) 0.03896(19) Uani 1 1 d . . . . .
S2 S 1.17238(9) 0.16662(4) 0.80311(4) 0.03874(19) Uani 1 1 d . . . . .
S3 S 1.03298(11) 0.02135(5) 0.69359(5) 0.0500(2) Uani 1 1 d . . . . .
S4 S 1.23058(11) 0.02286(5) 0.81161(5) 0.0495(2) Uani 1 1 d . . . . .
S5 S 0.36584(9) 0.73379(4) 0.48714(4) 0.03751(19) Uani 1 1 d . . . . .
S6 S 0.53014(9) 0.73862(4) 0.58916(4) 0.03773(19) Uani 1 1 d . . . . .
S7 S 0.23549(12) 0.87412(5) 0.50175(5) 0.0518(2) Uani 1 1 d . . . . .
S8 S 0.41929(11) 0.87744(4) 0.61622(5) 0.0459(2) Uani 1 1 d . . . . .
S9 S 1.34024(9) 0.74163(4) 0.91160(4) 0.03859(19) Uani 1 1 d . . . . .
S10 S 1.50619(10) 0.73930(4) 1.01367(4) 0.03842(19) Uani 1 1 d . . . . .
S11 S 1.37659(12) 0.87972(5) 0.88202(5) 0.0502(2) Uani 1 1 d . . . . .
S12 S 1.55709(13) 0.87999(5) 0.99857(5) 0.0545(3) Uani 1 1 d . . . . .
C1 C 1.0628(3) 0.27986(15) 0.75124(15) 0.0297(6) Uani 1 1 d . . . . .
C2 C 0.9792(3) 0.32224(17) 0.71164(14) 0.0303(6) Uani 1 1 d . . . . .
C3 C 0.9879(3) 0.38705(16) 0.72677(13) 0.0281(6) Uani 1 1 d . . . . .
C4 C 1.0781(3) 0.38795(16) 0.77504(14) 0.0280(6) Uani 1 1 d . . . . .
C5 C 1.1218(3) 0.32279(16) 0.79067(14) 0.0294(6) Uani 1 1 d . . . . .
C6 C 1.0799(4) 0.21373(16) 0.75159(17) 0.0330(6) Uani 1 1 d . . . . .
C7 C 1.0782(4) 0.09034(18) 0.72782(17) 0.0401(8) Uani 1 1 d . . . . .
C8 C 1.1504(4) 0.09074(18) 0.77558(17) 0.0398(8) Uani 1 1 d . . . . .
C9 C 1.1427(5) 0.0223(2) 0.6230(2) 0.0578(11) Uani 1 1 d . . . . .
H9A H 1.131591 -0.015733 0.599732 0.087 Uiso 1 1 calc GR . . . .
H9B H 1.243555 0.021700 0.629786 0.087 Uiso 1 1 calc GR . . . .
H9C H 1.112537 0.061597 0.601215 0.087 Uiso 1 1 calc GR . . . .
C10 C 1.0960(5) 0.0163(2) 0.8745(2) 0.0574(11) Uani 1 1 d . . . . .
H10A H 1.000413 0.021449 0.860904 0.086 Uiso 1 1 calc GR . . . .
H10B H 1.101372 0.050096 0.903707 0.086 Uiso 1 1 calc GR . . . .
H10C H 1.113425 -0.026245 0.893087 0.086 Uiso 1 1 calc GR . . . .
C11 C 0.9140(3) 0.43828(16) 0.69870(13) 0.0276(6) Uani 1 1 d . . . . .
H11 H 0.920292 0.481526 0.709995 0.033 Uiso 1 1 calc R . . . .
C12 C 0.8304(3) 0.42591(15) 0.65374(14) 0.0276(6) Uani 1 1 d . . . . .
C13 C 0.8264(3) 0.36130(17) 0.63761(15) 0.0323(7) Uani 1 1 d . . . . .
H13 H 0.772889 0.352364 0.606180 0.039 Uiso 1 1 calc R . . . .
C14 C 0.8986(3) 0.30998(17) 0.66629(15) 0.0320(6) Uani 1 1 d . . . . .
H14 H 0.892709 0.266745 0.654848 0.038 Uiso 1 1 calc R . . . .
C15 C 0.7433(3) 0.47876(16) 0.62540(13) 0.0275(6) Uani 1 1 d . . . . .
C16 C 0.7726(3) 0.54331(16) 0.62552(14) 0.0301(6) Uani 1 1 d . . . . .
H16 H 0.850878 0.553943 0.644920 0.036 Uiso 1 1 calc R . . . .
C17 C 0.6900(3) 0.59195(16) 0.59797(15) 0.0317(6) Uani 1 1 d . . . . .
H17 H 0.713363 0.635017 0.598414 0.038 Uiso 1 1 calc R . . . .
C18 C 0.5726(3) 0.57832(15) 0.56955(14) 0.0277(6) Uani 1 1 d . . . . .
C19 C 0.5420(3) 0.51437(15) 0.57040(13) 0.0282(6) Uani 1 1 d . . . . .
H19 H 0.462405 0.503898 0.551804 0.034 Uiso 1 1 calc R . . . .
C20 C 0.6244(3) 0.46603(15) 0.59753(13) 0.0280(6) Uani 1 1 d . . . . .
H20 H 0.599955 0.423122 0.597324 0.034 Uiso 1 1 calc R . . . .
C21 C 0.4844(3) 0.62450(15) 0.53583(15) 0.0310(6) Uani 1 1 d . . . . .
H21 H 0.433111 0.605980 0.507873 0.037 Uiso 1 1 calc R . . . .
C22 C 0.4653(3) 0.68928(16) 0.53867(15) 0.0303(6) Uani 1 1 d . . . . .
C23 C 0.3461(4) 0.80701(16) 0.52523(16) 0.0345(7) Uani 1 1 d . . . . .
C24 C 0.4195(4) 0.80937(16) 0.57219(16) 0.0364(7) Uani 1 1 d . . . . .
C25 C 0.1864(4) 0.8465(2) 0.43247(19) 0.0492(9) Uani 1 1 d . . . . .
H25A H 0.128266 0.881726 0.414114 0.074 Uiso 1 1 calc GR . . . .
H25B H 0.130850 0.809883 0.440095 0.074 Uiso 1 1 calc GR . . . .
H25C H 0.273558 0.832944 0.405531 0.074 Uiso 1 1 calc GR . . . .
C26 C 0.3029(5) 0.8581(2) 0.6809(2) 0.0574(11) Uani 1 1 d . . . . .
H26A H 0.208083 0.852651 0.669385 0.086 Uiso 1 1 calc GR . . . .
H26B H 0.293285 0.893295 0.710084 0.086 Uiso 1 1 calc GR . . . .
H26C H 0.343783 0.817956 0.698644 0.086 Uiso 1 1 calc GR . . . .
C27 C 1.2097(3) 0.31180(17) 0.83563(15) 0.0325(7) Uani 1 1 d . . . . .
H27 H 1.239849 0.268816 0.847223 0.039 Uiso 1 1 calc R . . . .
C28 C 1.2537(3) 0.36336(17) 0.86370(14) 0.0327(7) Uani 1 1 d . . . . .
H28 H 1.312123 0.354916 0.895112 0.039 Uiso 1 1 calc R . . . .
C29 C 1.2149(3) 0.42795(16) 0.84737(14) 0.0293(6) Uani 1 1 d . . . . .
C30 C 1.1234(3) 0.43912(16) 0.80255(14) 0.0282(6) Uani 1 1 d . . . . .
H30 H 1.092728 0.482130 0.791205 0.034 Uiso 1 1 calc R . . . .
C31 C 1.2725(3) 0.48176(16) 0.87554(13) 0.0282(6) Uani 1 1 d . . . . .
C32 C 1.3985(3) 0.46975(16) 0.90319(14) 0.0290(6) Uani 1 1 d . . . . .
H32 H 1.446895 0.427056 0.903102 0.035 Uiso 1 1 calc R . . . .
C33 C 1.4538(3) 0.51828(15) 0.93044(14) 0.0289(6) Uani 1 1 d . . . . .
H33 H 1.539403 0.508275 0.948781 0.035 Uiso 1 1 calc R . . . .
C34 C 1.3869(3) 0.58234(15) 0.93187(14) 0.0290(6) Uani 1 1 d . . . . .
C35 C 1.2620(3) 0.59463(16) 0.90336(15) 0.0311(6) Uani 1 1 d . . . . .
H35 H 1.214231 0.637409 0.902901 0.037 Uiso 1 1 calc R . . . .
C36 C 1.2069(3) 0.54546(16) 0.87583(14) 0.0311(6) Uani 1 1 d . . . . .
H36 H 1.122400 0.555388 0.856708 0.037 Uiso 1 1 calc R . . . .
C37 C 1.4498(3) 0.62870(16) 0.96539(15) 0.0325(7) Uani 1 1 d . . . . .
H37 H 1.511773 0.610666 0.993137 0.039 Uiso 1 1 calc R . . . .
C38 C 1.4321(3) 0.69351(16) 0.96245(15) 0.0317(7) Uani 1 1 d . . . . .
C39 C 1.4109(4) 0.81321(17) 0.92791(17) 0.0386(7) Uani 1 1 d . . . . .
C40 C 1.4858(4) 0.81196(16) 0.97489(16) 0.0351(7) Uani 1 1 d . . . . .
C41 C 1.5002(5) 0.8556(2) 0.8172(2) 0.0590(11) Uani 1 1 d . . . . .
H41A H 1.496353 0.890193 0.787472 0.089 Uiso 1 1 calc GR . . . .
H41B H 1.473687 0.816207 0.800240 0.089 Uiso 1 1 calc GR . . . .
H41C H 1.597890 0.847158 0.828515 0.089 Uiso 1 1 calc GR . . . .
C42 C 1.6278(4) 0.8535(2) 1.06604(19) 0.0491(9) Uani 1 1 d . . . . .
H42A H 1.703263 0.817175 1.057377 0.074 Uiso 1 1 calc GR . . . .
H42B H 1.550622 0.839567 1.094257 0.074 Uiso 1 1 calc GR . . . .
H42C H 1.668080 0.889103 1.083450 0.074 Uiso 1 1 calc GR . . . .
S13 S 0.51433(9) 0.13252(4) 0.70004(4) 0.03282(17) Uani 1 1 d . . . . .
S14 S 0.68358(9) 0.13270(4) 0.80020(4) 0.03347(17) Uani 1 1 d . . . . .
S15 S 0.54700(11) -0.01074(4) 0.68835(4) 0.0423(2) Uani 1 1 d . . . . .
S16 S 0.74485(11) -0.01100(4) 0.80561(4) 0.0432(2) Uani 1 1 d . . . . .
S17 S -0.06622(9) 0.71913(4) 0.48897(4) 0.03302(17) Uani 1 1 d . . . . .
S18 S 0.03531(10) 0.71121(4) 0.60700(4) 0.03857(19) Uani 1 1 d . . . . .
S19 S -0.20398(10) 0.85735(4) 0.50712(4) 0.0397(2) Uani 1 1 d . . . . .
S20 S -0.08716(12) 0.84819(5) 0.63898(5) 0.0496(2) Uani 1 1 d . . . . .
S21 S 0.85442(10) 0.71142(4) 0.89286(4) 0.03699(19) Uani 1 1 d . . . . .
S22 S 0.94792(9) 0.72138(4) 1.01140(4) 0.03418(18) Uani 1 1 d . . . . .
S23 S 0.90373(11) 0.84789(5) 0.86029(5) 0.0480(2) Uani 1 1 d . . . . .
S24 S 1.01480(10) 0.85895(4) 0.99171(4) 0.0406(2) Uani 1 1 d . . . . .
C43 C 0.5683(3) 0.24556(13) 0.75045(15) 0.0253(5) Uani 1 1 d . . . . .
C44 C 0.4813(3) 0.28799(14) 0.71263(13) 0.0245(6) Uani 1 1 d . . . . .
C45 C 0.4923(3) 0.35268(13) 0.72759(13) 0.0217(5) Uani 1 1 d . . . . .
C46 C 0.5886(3) 0.35275(14) 0.77302(13) 0.0228(5) Uani 1 1 d . . . . .
C47 C 0.6340(3) 0.28798(14) 0.78831(13) 0.0241(5) Uani 1 1 d . . . . .
C48 C 0.5865(3) 0.17964(13) 0.75036(15) 0.0269(5) Uani 1 1 d . . . . .
C49 C 0.5843(4) 0.05734(15) 0.72595(15) 0.0333(7) Uani 1 1 d . . . . .
C50 C 0.6602(4) 0.05708(15) 0.77259(15) 0.0333(7) Uani 1 1 d . . . . .
C51 C 0.6554(5) -0.0014(2) 0.6180(2) 0.0553(11) Uani 1 1 d . . . . .
H51A H 0.648014 -0.037552 0.591630 0.083 Uiso 1 1 calc GR . . . .
H51B H 0.755881 -0.000966 0.624978 0.083 Uiso 1 1 calc GR . . . .
H51C H 0.620996 0.039325 0.599390 0.083 Uiso 1 1 calc GR . . . .
C52 C 0.6621(5) -0.0001(2) 0.88151(19) 0.0567(11) Uani 1 1 d . . . . .
H52A H 0.557407 0.003995 0.882221 0.085 Uiso 1 1 calc GR . . . .
H52B H 0.690034 0.039125 0.898124 0.085 Uiso 1 1 calc GR . . . .
H52C H 0.694023 -0.037529 0.905358 0.085 Uiso 1 1 calc GR . . . .
C53 C 0.4176(3) 0.40415(14) 0.70053(13) 0.0233(5) Uani 1 1 d . . . . .
H53 H 0.426163 0.447250 0.711544 0.028 Uiso 1 1 calc R . . . .
C54 C 0.3295(3) 0.39247(14) 0.65691(13) 0.0240(6) Uani 1 1 d . . . . .
C55 C 0.3187(3) 0.32831(15) 0.64215(14) 0.0269(6) Uani 1 1 d . . . . .
H55 H 0.259148 0.319925 0.612660 0.032 Uiso 1 1 calc R . . . .
C56 C 0.3926(3) 0.27650(14) 0.66940(14) 0.0279(6) Uani 1 1 d . . . . .
H56 H 0.382888 0.233438 0.658673 0.033 Uiso 1 1 calc R . . . .
C57 C 0.2542(3) 0.44776(14) 0.62620(13) 0.0232(5) Uani 1 1 d . . . . .
C58 C 0.2250(3) 0.50911(15) 0.65211(13) 0.0272(6) Uani 1 1 d . . . . .
H58 H 0.246409 0.514840 0.691630 0.033 Uiso 1 1 calc R . . . .
C59 C 0.1656(3) 0.56187(15) 0.62160(14) 0.0281(6) Uani 1 1 d . . . . .
H59 H 0.147646 0.602978 0.640517 0.034 Uiso 1 1 calc R . . . .
C60 C 0.1315(3) 0.55562(14) 0.56325(13) 0.0245(6) Uani 1 1 d . . . . .
C61 C 0.1602(3) 0.49370(14) 0.53772(13) 0.0257(6) Uani 1 1 d . . . . .
H61 H 0.138770 0.487891 0.498214 0.031 Uiso 1 1 calc R . . . .
C62 C 0.2187(3) 0.44086(14) 0.56808(13) 0.0245(5) Uani 1 1 d . . . . .
H62 H 0.235108 0.399566 0.549500 0.029 Uiso 1 1 calc R . . . .
C63 C 0.0660(3) 0.60741(14) 0.52756(14) 0.0259(6) Uani 1 1 d . . . . .
H63 H 0.053282 0.595255 0.488308 0.031 Uiso 1 1 calc R . . . .
C64 C 0.0208(3) 0.66967(15) 0.54153(14) 0.0282(6) Uani 1 1 d . . . . .
C65 C -0.1117(3) 0.78729(15) 0.53464(15) 0.0303(6) Uani 1 1 d . . . . .
C66 C -0.0647(4) 0.78418(16) 0.58843(16) 0.0354(7) Uani 1 1 d . . . . .
C67 C -0.2936(4) 0.82599(19) 0.44918(18) 0.0428(8) Uani 1 1 d . . . . .
H67A H -0.221949 0.808003 0.416989 0.064 Uiso 1 1 calc GR . . . .
H67B H -0.357763 0.860956 0.433490 0.064 Uiso 1 1 calc GR . . . .
H67C H -0.349844 0.791991 0.465626 0.064 Uiso 1 1 calc GR . . . .
C68 C -0.2190(5) 0.8228(3) 0.6949(2) 0.0677(14) Uani 1 1 d . . . . .
H68A H -0.307812 0.818895 0.677247 0.102 Uiso 1 1 calc GR . . . .
H68B H -0.238549 0.854700 0.727142 0.102 Uiso 1 1 calc GR . . . .
H68C H -0.182889 0.780776 0.710772 0.102 Uiso 1 1 calc GR . . . .
C69 C 0.7281(3) 0.27666(14) 0.83137(14) 0.0275(6) Uani 1 1 d . . . . .
H69 H 0.760445 0.233659 0.842184 0.033 Uiso 1 1 calc R . . . .
C70 C 0.7747(3) 0.32876(14) 0.85857(14) 0.0259(6) Uani 1 1 d . . . . .
H70 H 0.838477 0.320511 0.888135 0.031 Uiso 1 1 calc R . . . .
C71 C 0.7305(3) 0.39299(14) 0.84365(13) 0.0234(5) Uani 1 1 d . . . . .
C72 C 0.6364(3) 0.40402(13) 0.79987(13) 0.0225(5) Uani 1 1 d . . . . .
H72 H 0.605345 0.447019 0.788617 0.027 Uiso 1 1 calc R . . . .
C73 C 0.7761(3) 0.44766(14) 0.87448(13) 0.0226(5) Uani 1 1 d . . . . .
C74 C 0.8143(3) 0.44207(14) 0.93245(13) 0.0236(5) Uani 1 1 d . . . . .
H74 H 0.819424 0.401014 0.951312 0.028 Uiso 1 1 calc R . . . .
C75 C 0.8446(3) 0.49479(14) 0.96288(13) 0.0241(5) Uani 1 1 d . . . . .
H75 H 0.869864 0.489027 1.002261 0.029 Uiso 1 1 calc R . . . .
C76 C 0.8395(3) 0.55655(14) 0.93761(14) 0.0246(6) Uani 1 1 d . . . . .
C77 C 0.8037(3) 0.56239(15) 0.87890(14) 0.0273(6) Uani 1 1 d . . . . .
H77 H 0.800084 0.603337 0.859851 0.033 Uiso 1 1 calc R . . . .
C78 C 0.7737(3) 0.50929(14) 0.84853(13) 0.0258(6) Uani 1 1 d . . . . .
H78 H 0.750735 0.514692 0.808796 0.031 Uiso 1 1 calc R . . . .
C79 C 0.8770(3) 0.60857(14) 0.97302(14) 0.0259(6) Uani 1 1 d . . . . .
H79 H 0.895685 0.596701 1.012352 0.031 Uiso 1 1 calc R . . . .
C80 C 0.8896(3) 0.67073(15) 0.95910(14) 0.0275(6) Uani 1 1 d . . . . .
C81 C 0.9164(4) 0.78420(15) 0.91102(15) 0.0327(7) Uani 1 1 d . . . . .
C82 C 0.9591(3) 0.78860(15) 0.96503(15) 0.0300(6) Uani 1 1 d . . . . .
C83 C 1.0521(5) 0.8246(3) 0.8049(2) 0.0756(17) Uani 1 1 d . . . . .
H83A H 1.052172 0.856236 0.772487 0.113 Uiso 1 1 calc GR . . . .
H83B H 1.043092 0.781872 0.789099 0.113 Uiso 1 1 calc GR . . . .
H83C H 1.142191 0.822954 0.822869 0.113 Uiso 1 1 calc GR . . . .
C84 C 1.1189(4) 0.82838(18) 1.05040(17) 0.0419(8) Uani 1 1 d . . . . .
H84A H 1.186975 0.791292 1.035573 0.063 Uiso 1 1 calc GR . . . .
H84B H 1.054447 0.814857 1.084127 0.063 Uiso 1 1 calc GR . . . .
H84C H 1.171745 0.862401 1.063355 0.063 Uiso 1 1 calc GR . . . .

loop_
_atom_site_aniso_label
_atom_site_aniso_U_11
_atom_site_aniso_U_22
_atom_site_aniso_U_33
_atom_site_aniso_U_23
_atom_site_aniso_U_13
_atom_site_aniso_U_12
Cl1S 0.167(2) 0.1230(17) 0.1016(14) 0.0037(13) -0.0422(14) -0.0160(15)
Cl2S 0.166(2) 0.1169(16) 0.1068(15) 0.0008(12) -0.0466(14) -0.0097(14)
C1S 0.129(6) 0.099(5) 0.095(5) -0.001(4) 0.024(4) -0.022(5)
S1 0.0469(5) 0.0347(4) 0.0376(4) 0.0015(3) -0.0132(4) -0.0062(3)
S2 0.0423(4) 0.0355(4) 0.0381(4) 0.0006(3) -0.0122(3) 0.0037(3)
S3 0.0607(6) 0.0390(5) 0.0513(6) -0.0032(4) -0.0059(4) -0.0106(4)
S4 0.0527(5) 0.0391(5) 0.0526(6) 0.0029(4) -0.0063(4) 0.0116(4)
S5 0.0460(4) 0.0312(4) 0.0382(4) -0.0036(3) -0.0188(4) -0.0026(3)
S6 0.0432(4) 0.0319(4) 0.0412(5) -0.0057(3) -0.0185(4) -0.0033(3)
S7 0.0670(6) 0.0321(5) 0.0584(6) 0.0001(4) -0.0260(5) 0.0030(4)
S8 0.0580(5) 0.0316(4) 0.0502(5) -0.0107(4) -0.0124(4) -0.0076(4)
S9 0.0426(4) 0.0348(4) 0.0414(5) 0.0074(4) -0.0190(4) -0.0042(3)
S10 0.0467(5) 0.0344(4) 0.0373(4) 0.0050(3) -0.0174(4) -0.0057(3)
S11 0.0638(6) 0.0346(5) 0.0533(6) 0.0126(4) -0.0180(5) -0.0009(4)
S12 0.0762(7) 0.0385(5) 0.0544(6) 0.0037(4) -0.0239(5) -0.0145(4)
C1 0.0267(13) 0.0364(15) 0.0254(14) 0.0011(14) -0.0032(10) -0.0015(12)
C2 0.0265(14) 0.0382(17) 0.0260(15) 0.0018(13) -0.0026(12) -0.0033(12)
C3 0.0239(13) 0.0382(17) 0.0224(14) 0.0022(12) -0.0033(11) -0.0044(11)
C4 0.0229(13) 0.0362(16) 0.0243(15) 0.0028(12) -0.0026(11) -0.0009(11)
C5 0.0252(14) 0.0362(17) 0.0254(15) -0.0008(13) -0.0014(11) -0.0001(11)
C6 0.0295(13) 0.0401(16) 0.0286(15) 0.0026(15) -0.0026(11) -0.0013(13)
C7 0.0422(18) 0.0372(19) 0.0395(19) -0.0008(15) -0.0011(15) -0.0030(14)
C8 0.0396(17) 0.0354(18) 0.042(2) -0.0028(15) -0.0023(15) 0.0026(13)
C9 0.074(3) 0.045(2) 0.050(3) -0.007(2) -0.002(2) 0.005(2)
C10 0.064(3) 0.046(2) 0.060(3) 0.010(2) -0.006(2) 0.0009(19)
C11 0.0246(14) 0.0339(16) 0.0247(15) -0.0010(12) -0.0026(11) -0.0048(11)
C12 0.0248(13) 0.0357(16) 0.0225(14) 0.0033(12) -0.0027(11) -0.0054(11)
C13 0.0331(16) 0.0388(18) 0.0268(16) 0.0007(13) -0.0089(12) -0.0061(12)
C14 0.0342(16) 0.0343(17) 0.0285(16) -0.0001(13) -0.0070(12) -0.0051(12)
C15 0.0272(14) 0.0349(16) 0.0204(14) -0.0011(12) -0.0028(11) -0.0038(11)
C16 0.0268(14) 0.0344(16) 0.0312(16) -0.0024(13) -0.0091(12) -0.0065(11)
C17 0.0302(15) 0.0302(16) 0.0361(17) -0.0032(13) -0.0062(13) -0.0071(11)
C18 0.0268(14) 0.0315(16) 0.0247(15) -0.0014(12) -0.0036(11) -0.0026(11)
C19 0.0252(14) 0.0347(16) 0.0263(15) 0.0003(12) -0.0057(11) -0.0080(11)
C20 0.0280(14) 0.0312(15) 0.0260(15) 0.0030(12) -0.0044(11) -0.0076(11)
C21 0.0288(15) 0.0306(16) 0.0357(17) -0.0056(13) -0.0112(13) -0.0045(11)
C22 0.0276(14) 0.0332(16) 0.0315(16) -0.0018(13) -0.0075(12) -0.0046(11)
C23 0.0384(17) 0.0268(16) 0.0392(19) -0.0001(13) -0.0055(14) -0.0060(12)
C24 0.0451(18) 0.0280(16) 0.0378(19) -0.0035(14) -0.0094(14) -0.0067(13)
C25 0.050(2) 0.051(2) 0.050(2) 0.0103(18) -0.0173(18) -0.0074(17)
C26 0.056(2) 0.065(3) 0.051(3) -0.018(2) -0.0050(19) -0.009(2)
C27 0.0344(16) 0.0337(17) 0.0288(16) 0.0025(13) -0.0071(13) 0.0014(12)
C28 0.0320(15) 0.0411(18) 0.0248(16) 0.0023(13) -0.0080(12) 0.0009(12)
C29 0.0239(14) 0.0383(17) 0.0245(15) -0.0001(13) -0.0025(11) 0.0001(11)
C30 0.0241(13) 0.0339(16) 0.0259(15) -0.0012(12) -0.0028(11) -0.0001(11)
C31 0.0244(14) 0.0386(17) 0.0212(14) -0.0023(12) -0.0019(11) -0.0024(11)
C32 0.0261(14) 0.0347(16) 0.0252(15) -0.0017(12) -0.0049(11) 0.0025(11)
C33 0.0233(14) 0.0366(16) 0.0266(15) 0.0004(12) -0.0063(11) 0.0009(11)
C34 0.0252(14) 0.0330(16) 0.0287(16) 0.0048(13) -0.0038(12) -0.0034(11)
C35 0.0279(14) 0.0303(16) 0.0356(17) 0.0054(13) -0.0076(12) -0.0020(11)
C36 0.0255(14) 0.0380(17) 0.0309(16) 0.0056(13) -0.0095(12) -0.0030(12)
C37 0.0274(15) 0.0362(17) 0.0347(17) 0.0053(13) -0.0098(12) -0.0022(12)
C38 0.0274(14) 0.0373(17) 0.0315(17) 0.0045(13) -0.0095(12) -0.0027(12)
C39 0.0415(18) 0.0345(18) 0.0402(19) 0.0051(15) -0.0091(14) -0.0028(13)
C40 0.0375(17) 0.0306(17) 0.0373(18) -0.0009(14) -0.0069(14) -0.0024(12)
C41 0.069(3) 0.062(3) 0.048(3) 0.021(2) -0.010(2) -0.017(2)
C42 0.050(2) 0.048(2) 0.052(2) -0.0069(18) -0.0153(18) -0.0077(16)
S13 0.0440(4) 0.0224(3) 0.0345(4) -0.0028(3) -0.0143(3) -0.0042(3)
S14 0.0475(4) 0.0198(3) 0.0357(4) 0.0011(3) -0.0162(3) -0.0034(3)
S15 0.0672(6) 0.0240(4) 0.0386(5) -0.0031(3) -0.0100(4) -0.0134(4)
S16 0.0664(6) 0.0227(4) 0.0401(5) 0.0035(3) -0.0122(4) 0.0023(3)
S17 0.0450(4) 0.0258(4) 0.0287(4) -0.0015(3) -0.0130(3) 0.0025(3)
S18 0.0516(5) 0.0318(4) 0.0330(4) -0.0057(3) -0.0195(4) 0.0067(3)
S19 0.0530(5) 0.0266(4) 0.0400(5) -0.0015(3) -0.0162(4) 0.0040(3)
S20 0.0689(6) 0.0351(5) 0.0458(5) -0.0135(4) -0.0225(5) 0.0064(4)
S21 0.0536(5) 0.0284(4) 0.0335(4) 0.0046(3) -0.0198(4) -0.0094(3)
S22 0.0512(5) 0.0248(4) 0.0303(4) 0.0011(3) -0.0157(3) -0.0092(3)
S23 0.0669(6) 0.0338(5) 0.0466(5) 0.0158(4) -0.0202(4) -0.0082(4)
S24 0.0552(5) 0.0235(4) 0.0467(5) -0.0012(3) -0.0168(4) -0.0088(3)
C43 0.0287(12) 0.0219(12) 0.0257(13) -0.0014(13) -0.0053(10) -0.0030(11)
C44 0.0273(14) 0.0222(14) 0.0246(14) 0.0012(11) -0.0058(11) -0.0024(10)
C45 0.0242(13) 0.0206(13) 0.0210(13) -0.0014(10) -0.0038(10) -0.0037(9)
C46 0.0234(13) 0.0215(13) 0.0235(14) 0.0000(11) -0.0038(10) -0.0016(10)
C47 0.0263(13) 0.0220(13) 0.0245(14) -0.0010(11) -0.0045(11) -0.0032(10)
C48 0.0312(13) 0.0239(13) 0.0265(13) 0.0020(13) -0.0061(10) -0.0046(11)
C49 0.0463(18) 0.0217(15) 0.0331(17) 0.0001(12) -0.0061(14) -0.0069(12)
C50 0.0442(17) 0.0207(14) 0.0355(17) -0.0001(12) -0.0067(14) -0.0041(12)
C51 0.071(3) 0.044(2) 0.050(2) -0.0145(19) 0.003(2) -0.0141(19)
C52 0.085(3) 0.042(2) 0.041(2) 0.0102(17) -0.004(2) -0.001(2)
C53 0.0249(13) 0.0222(13) 0.0237(14) 0.0013(11) -0.0058(11) -0.0037(10)
C54 0.0237(13) 0.0245(14) 0.0236(14) 0.0009(11) -0.0034(11) -0.0015(10)
C55 0.0281(14) 0.0282(15) 0.0267(15) -0.0014(12) -0.0093(11) -0.0068(11)
C56 0.0338(15) 0.0212(14) 0.0307(16) -0.0021(12) -0.0095(12) -0.0055(11)
C57 0.0222(13) 0.0257(14) 0.0222(14) 0.0017(11) -0.0052(10) -0.0027(10)
C58 0.0301(14) 0.0299(15) 0.0223(14) -0.0014(12) -0.0066(11) -0.0032(11)
C59 0.0323(15) 0.0232(14) 0.0291(15) -0.0015(12) -0.0079(12) -0.0004(11)
C60 0.0220(13) 0.0271(14) 0.0256(14) 0.0019(11) -0.0059(11) -0.0045(10)
C61 0.0243(13) 0.0284(14) 0.0256(14) -0.0007(11) -0.0074(11) -0.0033(10)
C62 0.0248(13) 0.0243(14) 0.0255(14) -0.0009(11) -0.0063(11) -0.0037(10)
C63 0.0274(14) 0.0272(15) 0.0240(14) 0.0016(11) -0.0064(11) -0.0035(11)
C64 0.0280(14) 0.0284(15) 0.0295(16) 0.0031(12) -0.0080(12) -0.0050(11)
C65 0.0351(15) 0.0263(15) 0.0299(16) -0.0010(12) -0.0070(12) -0.0020(11)
C66 0.0416(17) 0.0261(16) 0.0390(19) -0.0046(13) -0.0106(14) 0.0004(12)
C67 0.0432(19) 0.042(2) 0.045(2) 0.0050(16) -0.0188(16) 0.0002(14)
C68 0.065(3) 0.085(4) 0.049(3) -0.025(3) -0.010(2) 0.015(2)
C69 0.0316(14) 0.0214(14) 0.0303(15) 0.0005(11) -0.0094(12) -0.0008(10)
C70 0.0280(14) 0.0258(14) 0.0258(15) 0.0006(11) -0.0103(11) -0.0030(10)
C71 0.0233(13) 0.0233(14) 0.0241(14) -0.0017(11) -0.0032(11) -0.0041(10)
C72 0.0241(13) 0.0201(13) 0.0236(14) 0.0005(11) -0.0043(10) -0.0025(9)
C73 0.0202(12) 0.0228(13) 0.0250(14) 0.0001(11) -0.0056(10) -0.0008(9)
C74 0.0232(13) 0.0231(13) 0.0249(14) 0.0005(11) -0.0059(10) -0.0016(10)
C75 0.0225(13) 0.0270(14) 0.0236(14) -0.0004(11) -0.0065(10) -0.0023(10)
C76 0.0225(13) 0.0250(14) 0.0268(15) -0.0008(11) -0.0055(11) -0.0018(10)
C77 0.0302(15) 0.0252(14) 0.0275(15) 0.0023(11) -0.0076(12) -0.0032(11)
C78 0.0299(14) 0.0250(14) 0.0239(14) 0.0013(11) -0.0072(11) -0.0048(10)
C79 0.0294(14) 0.0240(14) 0.0258(15) -0.0015(11) -0.0091(11) -0.0034(10)
C80 0.0296(14) 0.0256(15) 0.0281(15) -0.0011(12) -0.0084(12) -0.0013(11)
C81 0.0406(17) 0.0235(15) 0.0354(18) 0.0023(13) -0.0106(13) -0.0041(12)
C82 0.0320(15) 0.0225(14) 0.0361(17) -0.0016(12) -0.0071(13) -0.0018(11)
C83 0.058(3) 0.116(5) 0.056(3) 0.035(3) -0.013(2) -0.021(3)
C84 0.0446(19) 0.040(2) 0.043(2) -0.0074(16) -0.0140(16) -0.0073(14)

loop_
_atom_type_symbol
_atom_type_description
_atom_type_scat_dispersion_real
_atom_type_scat_dispersion_imag
_atom_type_scat_source
C C 0.0181 0.0091 'International Tables Vol C Tables 4.2.6.8 and 6.1.1.4'
H H 0.0000 0.0000 'International Tables Vol C Tables 4.2.6.8 and 6.1.1.4'
Cl Cl 0.3639 0.7018 'International Tables Vol C Tables 4.2.6.8 and 6.1.1.4'
S S 0.3331 0.5567 'International Tables Vol C Tables 4.2.6.8 and 6.1.1.4'

loop_
_geom_angle_atom_site_label_1
_geom_angle_atom_site_label_2
_geom_angle_atom_site_label_3
_geom_angle
_geom_angle_site_symmetry_1
_geom_angle_site_symmetry_3
_geom_angle_publ_flag
Cl1S C1S H1SA 109.5 . . ?
Cl1S C1S H1SB 109.5 . . ?
Cl2S C1S Cl1S 110.8(4) . . ?
Cl2S C1S H1SA 109.5 . . ?
Cl2S C1S H1SB 109.5 . . ?
H1SA C1S H1SB 108.1 . . ?
C7 S1 C6 97.30(17) . . ?
C8 S2 C6 97.52(18) . . ?
C7 S3 C9 100.8(2) . . ?
C8 S4 C10 100.38(19) . . ?
C23 S5 C22 95.90(16) . . ?
C22 S6 C24 95.03(16) . . ?
C23 S7 C25 102.73(19) . . ?
C24 S8 C26 100.9(2) . . ?
C38 S9 C39 95.20(16) . . ?
C40 S10 C38 95.90(16) . . ?
C39 S11 C41 100.2(2) . . ?
C40 S12 C42 103.44(19) . . ?
C5 C1 C2 106.3(3) . . ?
C6 C1 C2 126.7(3) . . ?
C6 C1 C5 127.0(3) . . ?
C3 C2 C1 108.3(3) . . ?
C14 C2 C1 133.0(3) . . ?
C14 C2 C3 118.7(3) . . ?
C2 C3 C4 108.9(3) . . ?
C11 C3 C2 121.5(3) . . ?
C11 C3 C4 129.6(3) . . ?
C5 C4 C3 108.0(3) . . ?
C30 C4 C3 130.3(3) . . ?
C30 C4 C5 121.6(3) . . ?
C4 C5 C1 108.5(3) . . ?
C27 C5 C1 133.3(3) . . ?
C27 C5 C4 118.2(3) . . ?
S2 C6 S1 111.88(18) . . ?
C1 C6 S1 124.1(3) . . ?
C1 C6 S2 124.0(3) . . ?
S1 C7 S3 117.1(2) . . ?
C8 C7 S1 116.7(3) . . ?
C8 C7 S3 126.0(3) . . ?
S2 C8 S4 116.8(2) . . ?
C7 C8 S2 116.6(3) . . ?
C7 C8 S4 126.6(3) . . ?
S3 C9 H9A 109.5 . . ?
S3 C9 H9B 109.5 . . ?
S3 C9 H9C 109.5 . . ?
H9A C9 H9B 109.5 . . ?
H9A C9 H9C 109.5 . . ?
H9B C9 H9C 109.5 . . ?
S4 C10 H10A 109.5 . . ?
S4 C10 H10B 109.5 . . ?
S4 C10 H10C 109.5 . . ?
H10A C10 H10B 109.5 . . ?
H10A C10 H10C 109.5 . . ?
H10B C10 H10C 109.5 . . ?
C3 C11 H11 120.1 . . ?
C3 C11 C12 119.8(3) . . ?
C12 C11 H11 120.1 . . ?
C11 C12 C13 118.2(3) . . ?
C11 C12 C15 121.4(3) . . ?
C13 C12 C15 120.3(3) . . ?
C12 C13 H13 119.0 . . ?
C14 C13 C12 122.0(3) . . ?
C14 C13 H13 119.0 . . ?
C2 C14 C13 119.7(3) . . ?
C2 C14 H14 120.1 . . ?
C13 C14 H14 120.1 . . ?
C16 C15 C12 122.8(3) . . ?
C20 C15 C12 120.3(3) . . ?
C20 C15 C16 116.8(3) . . ?
C15 C16 H16 119.2 . . ?
C17 C16 C15 121.6(3) . . ?
C17 C16 H16 119.2 . . ?
C16 C17 H17 119.6 . . ?
C16 C17 C18 120.9(3) . . ?
C18 C17 H17 119.6 . . ?
C17 C18 C21 125.6(3) . . ?
C19 C18 C17 117.4(3) . . ?
C19 C18 C21 116.8(3) . . ?
C18 C19 H19 119.1 . . ?
C20 C19 C18 121.7(3) . . ?
C20 C19 H19 119.1 . . ?
C15 C20 H20 119.3 . . ?
C19 C20 C15 121.5(3) . . ?
C19 C20 H20 119.3 . . ?
C18 C21 H21 115.3 . . ?
C22 C21 C18 129.3(3) . . ?
C22 C21 H21 115.3 . . ?
S6 C22 S5 112.88(18) . . ?
C21 C22 S5 119.7(3) . . ?
C21 C22 S6 127.4(3) . . ?
S5 C23 S7 120.7(2) . . ?
C24 C23 S5 116.8(3) . . ?
C24 C23 S7 122.4(3) . . ?
S8 C24 S6 117.6(2) . . ?
C23 C24 S6 117.2(3) . . ?
C23 C24 S8 125.1(3) . . ?
S7 C25 H25A 109.5 . . ?
S7 C25 H25B 109.5 . . ?
S7 C25 H25C 109.5 . . ?
H25A C25 H25B 109.5 . . ?
H25A C25 H25C 109.5 . . ?
H25B C25 H25C 109.5 . . ?
S8 C26 H26A 109.5 . . ?
S8 C26 H26B 109.5 . . ?
S8 C26 H26C 109.5 . . ?
H26A C26 H26B 109.5 . . ?
H26A C26 H26C 109.5 . . ?
H26B C26 H26C 109.5 . . ?
C5 C27 H27 120.0 . . ?
C28 C27 C5 120.0(3) . . ?
C28 C27 H27 120.0 . . ?
C27 C28 H28 118.8 . . ?
C27 C28 C29 122.3(3) . . ?
C29 C28 H28 118.8 . . ?
C28 C29 C31 120.8(3) . . ?
C30 C29 C28 117.6(3) . . ?
C30 C29 C31 121.6(3) . . ?
C4 C30 C29 120.2(3) . . ?
C4 C30 H30 119.9 . . ?
C29 C30 H30 119.9 . . ?
C32 C31 C29 120.0(3) . . ?
C36 C31 C29 122.9(3) . . ?
C36 C31 C32 117.1(3) . . ?
C31 C32 H32 119.2 . . ?
C33 C32 C31 121.5(3) . . ?
C33 C32 H32 119.2 . . ?
C32 C33 H33 119.1 . . ?
C32 C33 C34 121.7(3) . . ?
C34 C33 H33 119.1 . . ?
C33 C34 C37 116.8(3) . . ?
C35 C34 C33 116.8(3) . . ?
C35 C34 C37 126.3(3) . . ?
C34 C35 H35 119.4 . . ?
C36 C35 C34 121.2(3) . . ?
C36 C35 H35 119.4 . . ?
C31 C36 H36 119.2 . . ?
C35 C36 C31 121.6(3) . . ?
C35 C36 H36 119.2 . . ?
C34 C37 H37 115.6 . . ?
C38 C37 C34 128.8(3) . . ?
C38 C37 H37 115.6 . . ?
S9 C38 S10 112.86(19) . . ?
C37 C38 S9 127.3(3) . . ?
C37 C38 S10 119.9(3) . . ?
S11 C39 S9 117.5(2) . . ?
C40 C39 S9 117.1(3) . . ?
C40 C39 S11 125.4(3) . . ?
S10 C40 S12 120.5(2) . . ?
C39 C40 S10 116.8(3) . . ?
C39 C40 S12 122.6(3) . . ?
S11 C41 H41A 109.5 . . ?
S11 C41 H41B 109.5 . . ?
S11 C41 H41C 109.5 . . ?
H41A C41 H41B 109.5 . . ?
H41A C41 H41C 109.5 . . ?
H41B C41 H41C 109.5 . . ?
S12 C42 H42A 109.5 . . ?
S12 C42 H42B 109.5 . . ?
S12 C42 H42C 109.5 . . ?
H42A C42 H42B 109.5 . . ?
H42A C42 H42C 109.5 . . ?
H42B C42 H42C 109.5 . . ?
C49 S13 C48 96.65(15) . . ?
C50 S14 C48 97.16(15) . . ?
C49 S15 C51 99.44(18) . . ?
C50 S16 C52 100.08(18) . . ?
C65 S17 C64 96.52(16) . . ?
C64 S18 C66 96.50(16) . . ?
C65 S19 C67 102.59(16) . . ?
C66 S20 C68 101.7(2) . . ?
C80 S21 C81 96.29(15) . . ?
C82 S22 C80 96.66(15) . . ?
C81 S23 C83 102.4(2) . . ?
C82 S24 C84 102.44(16) . . ?
C44 C43 C47 106.7(2) . . ?
C48 C43 C44 126.9(3) . . ?
C48 C43 C47 126.4(3) . . ?
C45 C44 C43 108.1(2) . . ?
C56 C44 C43 133.5(3) . . ?
C56 C44 C45 118.4(3) . . ?
C44 C45 C46 108.7(3) . . ?
C53 C45 C44 121.6(3) . . ?
C53 C45 C46 129.8(3) . . ?
C47 C46 C45 108.9(3) . . ?
C72 C46 C45 129.8(3) . . ?
C72 C46 C47 121.3(3) . . ?
C46 C47 C43 107.6(2) . . ?
C69 C47 C43 133.7(3) . . ?
C69 C47 C46 118.7(3) . . ?
S14 C48 S13 112.57(15) . . ?
C43 C48 S13 123.5(3) . . ?
C43 C48 S14 123.9(3) . . ?
S13 C49 S15 116.4(2) . . ?
C50 C49 S13 117.3(3) . . ?
C50 C49 S15 126.3(3) . . ?
S16 C50 S14 117.3(2) . . ?
C49 C50 S14 116.3(3) . . ?
C49 C50 S16 126.3(3) . . ?
S15 C51 H51A 109.5 . . ?
S15 C51 H51B 109.5 . . ?
S15 C51 H51C 109.5 . . ?
H51A C51 H51B 109.5 . . ?
H51A C51 H51C 109.5 . . ?
H51B C51 H51C 109.5 . . ?
S16 C52 H52A 109.5 . . ?
S16 C52 H52B 109.5 . . ?
S16 C52 H52C 109.5 . . ?
H52A C52 H52B 109.5 . . ?
H52A C52 H52C 109.5 . . ?
H52B C52 H52C 109.5 . . ?
C45 C53 H53 120.1 . . ?
C45 C53 C54 119.9(3) . . ?
C54 C53 H53 120.1 . . ?
C53 C54 C57 119.8(3) . . ?
C55 C54 C53 118.5(3) . . ?
C55 C54 C57 121.7(3) . . ?
C54 C55 H55 119.1 . . ?
C56 C55 C54 121.9(3) . . ?
C56 C55 H55 119.1 . . ?
C44 C56 H56 120.1 . . ?
C55 C56 C44 119.8(3) . . ?
C55 C56 H56 120.1 . . ?
C58 C57 C54 121.6(3) . . ?
C58 C57 C62 117.6(3) . . ?
C62 C57 C54 120.7(3) . . ?
C57 C58 H58 119.2 . . ?
C59 C58 C57 121.7(3) . . ?
C59 C58 H58 119.2 . . ?
C58 C59 H59 119.4 . . ?
C58 C59 C60 121.2(3) . . ?
C60 C59 H59 119.4 . . ?
C59 C60 C63 125.8(3) . . ?
C61 C60 C59 116.8(3) . . ?
C61 C60 C63 117.4(3) . . ?
C60 C61 H61 118.9 . . ?
C62 C61 C60 122.3(3) . . ?
C62 C61 H61 118.9 . . ?
C57 C62 H62 119.7 . . ?
C61 C62 C57 120.5(3) . . ?
C61 C62 H62 119.7 . . ?
C60 C63 H63 114.9 . . ?
C64 C63 C60 130.2(3) . . ?
C64 C63 H63 114.9 . . ?
S18 C64 S17 112.72(17) . . ?
C63 C64 S17 118.7(2) . . ?
C63 C64 S18 128.6(2) . . ?
S17 C65 S19 119.68(19) . . ?
C66 C65 S17 117.0(2) . . ?
C66 C65 S19 123.1(3) . . ?
S20 C66 S18 118.3(2) . . ?
C65 C66 S18 116.9(3) . . ?
C65 C66 S20 124.6(3) . . ?
S19 C67 H67A 109.5 . . ?
S19 C67 H67B 109.5 . . ?
S19 C67 H67C 109.5 . . ?
H67A C67 H67B 109.5 . . ?
H67A C67 H67C 109.5 . . ?
H67B C67 H67C 109.5 . . ?
S20 C68 H68A 109.5 . . ?
S20 C68 H68B 109.5 . . ?
S20 C68 H68C 109.5 . . ?
H68A C68 H68B 109.5 . . ?
H68A C68 H68C 109.5 . . ?
H68B C68 H68C 109.5 . . ?
C47 C69 H69 120.2 . . ?
C47 C69 C70 119.6(3) . . ?
C70 C69 H69 120.2 . . ?
C69 C70 H70 119.0 . . ?
C69 C70 C71 122.1(3) . . ?
C71 C70 H70 119.0 . . ?
C70 C71 C73 121.5(3) . . ?
C72 C71 C70 118.0(3) . . ?
C72 C71 C73 120.5(3) . . ?
C46 C72 C71 120.4(3) . . ?
C46 C72 H72 119.8 . . ?
C71 C72 H72 119.8 . . ?
C74 C73 C71 121.9(3) . . ?
C74 C73 C78 116.5(3) . . ?
C78 C73 C71 121.5(3) . . ?
C73 C74 H74 119.2 . . ?
C75 C74 C73 121.5(3) . . ?
C75 C74 H74 119.2 . . ?
C74 C75 H75 118.9 . . ?
C74 C75 C76 122.1(3) . . ?
C76 C75 H75 118.9 . . ?
C75 C76 C77 116.8(3) . . ?
C75 C76 C79 117.7(3) . . ?
C77 C76 C79 125.5(3) . . ?
C76 C77 H77 119.6 . . ?
C78 C77 C76 120.9(3) . . ?
C78 C77 H77 119.6 . . ?
C73 C78 H78 118.9 . . ?
C77 C78 C73 122.2(3) . . ?
C77 C78 H78 118.9 . . ?
C76 C79 H79 114.8 . . ?
C80 C79 C76 130.5(3) . . ?
C80 C79 H79 114.8 . . ?
S21 C80 S22 112.48(17) . . ?
C79 C80 S21 128.0(2) . . ?
C79 C80 S22 119.5(2) . . ?
S23 C81 S21 118.12(19) . . ?
C82 C81 S21 117.3(2) . . ?
C82 C81 S23 124.3(3) . . ?
S22 C82 S24 119.8(2) . . ?
C81 C82 S22 116.9(2) . . ?
C81 C82 S24 123.2(3) . . ?
S23 C83 H83A 109.5 . . ?
S23 C83 H83B 109.5 . . ?
S23 C83 H83C 109.5 . . ?
H83A C83 H83B 109.5 . . ?
H83A C83 H83C 109.5 . . ?
H83B C83 H83C 109.5 . . ?
S24 C84 H84A 109.5 . . ?
S24 C84 H84B 109.5 . . ?
S24 C84 H84C 109.5 . . ?
H84A C84 H84B 109.5 . . ?
H84A C84 H84C 109.5 . . ?
H84B C84 H84C 109.5 . . ?

loop_
_geom_bond_atom_site_label_1
_geom_bond_atom_site_label_2
_geom_bond_distance
_geom_bond_site_symmetry_2
_geom_bond_publ_flag
Cl1S C1S 1.794(9) . ?
Cl2S C1S 1.776(8) . ?
C1S H1SA 0.9900 . ?
C1S H1SB 0.9900 . ?
S1 C6 1.759(4) . ?
S1 C7 1.752(4) . ?
S2 C6 1.756(4) . ?
S2 C8 1.750(4) . ?
S3 C7 1.760(4) . ?
S3 C9 1.800(5) . ?
S4 C8 1.759(4) . ?
S4 C10 1.811(5) . ?
S5 C22 1.765(3) . ?
S5 C23 1.741(4) . ?
S6 C22 1.753(3) . ?
S6 C24 1.766(4) . ?
S7 C23 1.757(4) . ?
S7 C25 1.802(4) . ?
S8 C24 1.742(3) . ?
S8 C26 1.798(5) . ?
S9 C38 1.752(3) . ?
S9 C39 1.764(4) . ?
S10 C38 1.764(3) . ?
S10 C40 1.742(4) . ?
S11 C39 1.743(4) . ?
S11 C41 1.802(5) . ?
S12 C40 1.755(4) . ?
S12 C42 1.789(4) . ?
C1 C2 1.476(4) . ?
C1 C5 1.468(4) . ?
C1 C6 1.368(4) . ?
C2 C3 1.412(5) . ?
C2 C14 1.388(4) . ?
C3 C4 1.460(4) . ?
C3 C11 1.391(4) . ?
C4 C5 1.424(4) . ?
C4 C30 1.376(5) . ?
C5 C27 1.384(4) . ?
C7 C8 1.341(5) . ?
C9 H9A 0.9800 . ?
C9 H9B 0.9800 . ?
C9 H9C 0.9800 . ?
C10 H10A 0.9800 . ?
C10 H10B 0.9800 . ?
C10 H10C 0.9800 . ?
C11 H11 0.9500 . ?
C11 C12 1.400(4) . ?
C12 C13 1.405(5) . ?
C12 C15 1.478(4) . ?
C13 H13 0.9500 . ?
C13 C14 1.392(5) . ?
C14 H14 0.9500 . ?
C15 C16 1.406(4) . ?
C15 C20 1.401(4) . ?
C16 H16 0.9500 . ?
C16 C17 1.389(5) . ?
C17 H17 0.9500 . ?
C17 C18 1.401(4) . ?
C18 C19 1.397(4) . ?
C18 C21 1.462(4) . ?
C19 H19 0.9500 . ?
C19 C20 1.379(4) . ?
C20 H20 0.9500 . ?
C21 H21 0.9500 . ?
C21 C22 1.342(5) . ?
C23 C24 1.336(5) . ?
C25 H25A 0.9800 . ?
C25 H25B 0.9800 . ?
C25 H25C 0.9800 . ?
C26 H26A 0.9800 . ?
C26 H26B 0.9800 . ?
C26 H26C 0.9800 . ?
C27 H27 0.9500 . ?
C27 C28 1.383(5) . ?
C28 H28 0.9500 . ?
C28 C29 1.408(5) . ?
C29 C30 1.404(4) . ?
C29 C31 1.484(4) . ?
C30 H30 0.9500 . ?
C31 C32 1.401(4) . ?
C31 C36 1.396(5) . ?
C32 H32 0.9500 . ?
C32 C33 1.374(4) . ?
C33 H33 0.9500 . ?
C33 C34 1.406(4) . ?
C34 C35 1.403(4) . ?
C34 C37 1.455(5) . ?
C35 H35 0.9500 . ?
C35 C36 1.387(5) . ?
C36 H36 0.9500 . ?
C37 H37 0.9500 . ?
C37 C38 1.343(5) . ?
C39 C40 1.340(5) . ?
C41 H41A 0.9800 . ?
C41 H41B 0.9800 . ?
C41 H41C 0.9800 . ?
C42 H42A 0.9800 . ?
C42 H42B 0.9800 . ?
C42 H42C 0.9800 . ?
S13 C48 1.756(3) . ?
S13 C49 1.747(3) . ?
S14 C48 1.750(3) . ?
S14 C50 1.749(3) . ?
S15 C49 1.754(3) . ?
S15 C51 1.811(5) . ?
S16 C50 1.746(3) . ?
S16 C52 1.807(4) . ?
S17 C64 1.772(3) . ?
S17 C65 1.748(3) . ?
S18 C64 1.750(3) . ?
S18 C66 1.764(3) . ?
S19 C65 1.754(3) . ?
S19 C67 1.807(4) . ?
S20 C66 1.744(3) . ?
S20 C68 1.791(6) . ?
S21 C80 1.757(3) . ?
S21 C81 1.759(3) . ?
S22 C80 1.770(3) . ?
S22 C82 1.746(3) . ?
S23 C81 1.746(3) . ?
S23 C83 1.793(6) . ?
S24 C82 1.752(3) . ?
S24 C84 1.805(4) . ?
C43 C44 1.468(4) . ?
C43 C47 1.472(4) . ?
C43 C48 1.364(4) . ?
C44 C45 1.413(4) . ?
C44 C56 1.397(4) . ?
C45 C46 1.447(3) . ?
C45 C53 1.387(4) . ?
C46 C47 1.417(4) . ?
C46 C72 1.381(4) . ?
C47 C69 1.391(4) . ?
C49 C50 1.340(4) . ?
C51 H51A 0.9800 . ?
C51 H51B 0.9800 . ?
C51 H51C 0.9800 . ?
C52 H52A 0.9800 . ?
C52 H52B 0.9800 . ?
C52 H52C 0.9800 . ?
C53 H53 0.9500 . ?
C53 C54 1.402(4) . ?
C54 C55 1.400(4) . ?
C54 C57 1.487(4) . ?
C55 H55 0.9500 . ?
C55 C56 1.391(4) . ?
C56 H56 0.9500 . ?
C57 C58 1.396(4) . ?
C57 C62 1.405(4) . ?
C58 H58 0.9500 . ?
C58 C59 1.386(4) . ?
C59 H59 0.9500 . ?
C59 C60 1.404(4) . ?
C60 C61 1.403(4) . ?
C60 C63 1.460(4) . ?
C61 H61 0.9500 . ?
C61 C62 1.383(4) . ?
C62 H62 0.9500 . ?
C63 H63 0.9500 . ?
C63 C64 1.346(4) . ?
C65 C66 1.339(5) . ?
C67 H67A 0.9800 . ?
C67 H67B 0.9800 . ?
C67 H67C 0.9800 . ?
C68 H68A 0.9800 . ?
C68 H68B 0.9800 . ?
C68 H68C 0.9800 . ?
C69 H69 0.9500 . ?
C69 C70 1.394(4) . ?
C70 H70 0.9500 . ?
C70 C71 1.403(4) . ?
C71 C72 1.403(4) . ?
C71 C73 1.474(4) . ?
C72 H72 0.9500 . ?
C73 C74 1.398(4) . ?
C73 C78 1.405(4) . ?
C74 H74 0.9500 . ?
C74 C75 1.378(4) . ?
C75 H75 0.9500 . ?
C75 C76 1.400(4) . ?
C76 C77 1.406(4) . ?
C76 C79 1.456(4) . ?
C77 H77 0.9500 . ?
C77 C78 1.383(4) . ?
C78 H78 0.9500 . ?
C79 H79 0.9500 . ?
C79 C80 1.345(4) . ?
C81 C82 1.336(5) . ?
C83 H83A 0.9800 . ?
C83 H83B 0.9800 . ?
C83 H83C 0.9800 . ?
C84 H84A 0.9800 . ?
C84 H84B 0.9800 . ?
C84 H84C 0.9800 . ?

loop_
_geom_torsion_atom_site_label_1
_geom_torsion_atom_site_label_2
_geom_torsion_atom_site_label_3
_geom_torsion_atom_site_label_4
_geom_torsion
_geom_torsion_site_symmetry_1
_geom_torsion_site_symmetry_2
_geom_torsion_site_symmetry_3
_geom_torsion_site_symmetry_4
_geom_torsion_publ_flag
S1 C7 C8 S2 -1.1(4) . . . . ?
S1 C7 C8 S4 -178.7(2) . . . . ?
S3 C7 C8 S2 -176.5(2) . . . . ?
S3 C7 C8 S4 5.9(5) . . . . ?
S5 C23 C24 S6 1.2(4) . . . . ?
S5 C23 C24 S8 178.8(2) . . . . ?
S7 C23 C24 S6 -178.30(19) . . . . ?
S7 C23 C24 S8 -0.6(5) . . . . ?
S9 C39 C40 S10 0.8(4) . . . . ?
S9 C39 C40 S12 -177.5(2) . . . . ?
S11 C39 C40 S10 -179.7(2) . . . . ?
S11 C39 C40 S12 2.0(5) . . . . ?
C1 C2 C3 C4 1.0(3) . . . . ?
C1 C2 C3 C11 -177.1(3) . . . . ?
C1 C2 C14 C13 177.8(3) . . . . ?
C1 C5 C27 C28 176.9(3) . . . . ?
C2 C1 C5 C4 -0.9(3) . . . . ?
C2 C1 C5 C27 -178.6(3) . . . . ?
C2 C1 C6 S1 4.4(5) . . . . ?
C2 C1 C6 S2 -176.0(3) . . . . ?
C2 C3 C4 C5 -1.5(3) . . . . ?
C2 C3 C4 C30 176.5(3) . . . . ?
C2 C3 C11 C12 -1.0(4) . . . . ?
C3 C2 C14 C13 -1.2(5) . . . . ?
C3 C4 C5 C1 1.5(3) . . . . ?
C3 C4 C5 C27 179.6(3) . . . . ?
C3 C4 C30 C29 -177.9(3) . . . . ?
C3 C11 C12 C13 -1.3(4) . . . . ?
C3 C11 C12 C15 176.2(3) . . . . ?
C4 C3 C11 C12 -178.5(3) . . . . ?
C4 C5 C27 C28 -0.6(5) . . . . ?
C5 C1 C2 C3 0.0(4) . . . . ?
C5 C1 C2 C14 -179.2(3) . . . . ?
C5 C1 C6 S1 -176.7(2) . . . . ?
C5 C1 C6 S2 2.9(5) . . . . ?
C5 C4 C30 C29 -0.1(4) . . . . ?
C5 C27 C28 C29 -1.5(5) . . . . ?
C6 S1 C7 S3 176.9(2) . . . . ?
C6 S1 C7 C8 1.1(3) . . . . ?
C6 S2 C8 S4 178.4(2) . . . . ?
C6 S2 C8 C7 0.6(3) . . . . ?
C6 C1 C2 C3 179.1(3) . . . . ?
C6 C1 C2 C14 0.0(6) . . . . ?
C6 C1 C5 C4 180.0(3) . . . . ?
C6 C1 C5 C27 2.3(6) . . . . ?
C7 S1 C6 S2 -0.7(2) . . . . ?
C7 S1 C6 C1 179.0(3) . . . . ?
C8 S2 C6 S1 0.2(2) . . . . ?
C8 S2 C6 C1 -179.5(3) . . . . ?
C9 S3 C7 S1 71.8(3) . . . . ?
C9 S3 C7 C8 -112.8(3) . . . . ?
C10 S4 C8 S2 82.0(3) . . . . ?
C10 S4 C8 C7 -100.4(4) . . . . ?
C11 C3 C4 C5 176.3(3) . . . . ?
C11 C3 C4 C30 -5.7(5) . . . . ?
C11 C12 C13 C14 2.3(5) . . . . ?
C11 C12 C15 C16 22.1(4) . . . . ?
C11 C12 C15 C20 -157.0(3) . . . . ?
C12 C13 C14 C2 -1.0(5) . . . . ?
C12 C15 C16 C17 179.3(3) . . . . ?
C12 C15 C20 C19 -179.5(3) . . . . ?
C13 C12 C15 C16 -160.5(3) . . . . ?
C13 C12 C15 C20 20.5(4) . . . . ?
C14 C2 C3 C4 -179.8(3) . . . . ?
C14 C2 C3 C11 2.2(4) . . . . ?
C15 C12 C13 C14 -175.3(3) . . . . ?
C15 C16 C17 C18 0.8(5) . . . . ?
C16 C15 C20 C19 1.4(4) . . . . ?
C16 C17 C18 C19 0.4(5) . . . . ?
C16 C17 C18 C21 -175.6(3) . . . . ?
C17 C18 C19 C20 -0.6(5) . . . . ?
C17 C18 C21 C22 -21.8(6) . . . . ?
C18 C19 C20 C15 -0.3(5) . . . . ?
C18 C21 C22 S5 173.6(3) . . . . ?
C18 C21 C22 S6 -6.0(6) . . . . ?
C19 C18 C21 C22 162.2(3) . . . . ?
C20 C15 C16 C17 -1.6(5) . . . . ?
C21 C18 C19 C20 175.7(3) . . . . ?
C22 S5 C23 S7 -172.8(2) . . . . ?
C22 S5 C23 C24 7.7(3) . . . . ?
C22 S6 C24 S8 172.7(2) . . . . ?
C22 S6 C24 C23 -9.5(3) . . . . ?
C23 S5 C22 S6 -13.8(2) . . . . ?
C23 S5 C22 C21 166.6(3) . . . . ?
C24 S6 C22 S5 14.1(2) . . . . ?
C24 S6 C22 C21 -166.3(3) . . . . ?
C25 S7 C23 S5 -7.1(3) . . . . ?
C25 S7 C23 C24 172.3(3) . . . . ?
C26 S8 C24 S6 -78.9(3) . . . . ?
C26 S8 C24 C23 103.4(4) . . . . ?
C27 C28 C29 C30 2.7(5) . . . . ?
C27 C28 C29 C31 -175.6(3) . . . . ?
C28 C29 C30 C4 -1.8(4) . . . . ?
C28 C29 C31 C32 21.0(4) . . . . ?
C28 C29 C31 C36 -159.4(3) . . . . ?
C29 C31 C32 C33 -179.1(3) . . . . ?
C29 C31 C36 C35 179.0(3) . . . . ?
C30 C4 C5 C1 -176.7(3) . . . . ?
C30 C4 C5 C27 1.4(4) . . . . ?
C30 C29 C31 C32 -157.3(3) . . . . ?
C30 C29 C31 C36 22.4(5) . . . . ?
C31 C29 C30 C4 176.5(3) . . . . ?
C31 C32 C33 C34 -0.1(5) . . . . ?
C32 C31 C36 C35 -1.3(5) . . . . ?
C32 C33 C34 C35 -0.9(5) . . . . ?
C32 C33 C34 C37 176.0(3) . . . . ?
C33 C34 C35 C36 0.8(5) . . . . ?
C33 C34 C37 C38 161.9(3) . . . . ?
C34 C35 C36 C31 0.4(5) . . . . ?
C34 C37 C38 S9 -6.7(6) . . . . ?
C34 C37 C38 S10 173.4(3) . . . . ?
C35 C34 C37 C38 -21.5(6) . . . . ?
C36 C31 C32 C33 1.2(5) . . . . ?
C37 C34 C35 C36 -175.8(3) . . . . ?
C38 S9 C39 S11 171.2(2) . . . . ?
C38 S9 C39 C40 -9.2(3) . . . . ?
C38 S10 C40 S12 -173.6(2) . . . . ?
C38 S10 C40 C39 8.1(3) . . . . ?
C39 S9 C38 S10 14.1(2) . . . . ?
C39 S9 C38 C37 -165.8(3) . . . . ?
C40 S10 C38 S9 -14.0(2) . . . . ?
C40 S10 C38 C37 165.9(3) . . . . ?
C41 S11 C39 S9 -75.5(3) . . . . ?
C41 S11 C39 C40 104.9(4) . . . . ?
C42 S12 C40 S10 -4.1(3) . . . . ?
C42 S12 C40 C39 174.1(3) . . . . ?
S13 C49 C50 S14 -1.8(4) . . . . ?
S13 C49 C50 S16 -178.3(2) . . . . ?
S15 C49 C50 S14 178.7(2) . . . . ?
S15 C49 C50 S16 2.2(5) . . . . ?
S17 C65 C66 S18 -0.8(4) . . . . ?
S17 C65 C66 S20 175.5(2) . . . . ?
S19 C65 C66 S18 -176.35(18) . . . . ?
S19 C65 C66 S20 0.0(5) . . . . ?
S21 C81 C82 S22 -0.1(4) . . . . ?
S21 C81 C82 S24 -176.54(18) . . . . ?
S23 C81 C82 S22 174.11(19) . . . . ?
S23 C81 C82 S24 -2.3(4) . . . . ?
C43 C44 C45 C46 1.8(3) . . . . ?
C43 C44 C45 C53 -177.9(3) . . . . ?
C43 C44 C56 C55 177.7(3) . . . . ?
C43 C47 C69 C70 177.9(3) . . . . ?
C44 C43 C47 C46 -0.5(3) . . . . ?
C44 C43 C47 C69 -178.3(3) . . . . ?
C44 C43 C48 S13 4.0(5) . . . . ?
C44 C43 C48 S14 -175.9(2) . . . . ?
C44 C45 C46 C47 -2.2(3) . . . . ?
C44 C45 C46 C72 177.4(3) . . . . ?
C44 C45 C53 C54 -0.5(4) . . . . ?
C45 C44 C56 C55 0.3(4) . . . . ?
C45 C46 C47 C43 1.7(3) . . . . ?
C45 C46 C47 C69 179.8(2) . . . . ?
C45 C46 C72 C71 179.8(3) . . . . ?
C45 C53 C54 C55 0.5(4) . . . . ?
C45 C53 C54 C57 -177.5(3) . . . . ?
C46 C45 C53 C54 179.9(3) . . . . ?
C46 C47 C69 C70 0.4(4) . . . . ?
C47 C43 C44 C45 -0.8(3) . . . . ?
C47 C43 C44 C56 -178.3(3) . . . . ?
C47 C43 C48 S13 -175.3(2) . . . . ?
C47 C43 C48 S14 4.8(5) . . . . ?
C47 C46 C72 C71 -0.6(4) . . . . ?
C47 C69 C70 C71 -0.5(5) . . . . ?
C48 S13 C49 S15 -178.5(2) . . . . ?
C48 S13 C49 C50 1.9(3) . . . . ?
C48 S14 C50 S16 177.5(2) . . . . ?
C48 S14 C50 C49 0.7(3) . . . . ?
C48 C43 C44 C45 179.8(3) . . . . ?
C48 C43 C44 C56 2.3(6) . . . . ?
C48 C43 C47 C46 178.9(3) . . . . ?
C48 C43 C47 C69 1.1(6) . . . . ?
C49 S13 C48 S14 -1.4(2) . . . . ?
C49 S13 C48 C43 178.7(3) . . . . ?
C50 S14 C48 S13 0.6(2) . . . . ?
C50 S14 C48 C43 -179.5(3) . . . . ?
C51 S15 C49 S13 69.3(3) . . . . ?
C51 S15 C49 C50 -111.2(3) . . . . ?
C52 S16 C50 S14 59.9(3) . . . . ?
C52 S16 C50 C49 -123.7(3) . . . . ?
C53 C45 C46 C47 177.5(3) . . . . ?
C53 C45 C46 C72 -2.9(5) . . . . ?
C53 C54 C55 C56 -0.1(4) . . . . ?
C53 C54 C57 C58 -23.3(4) . . . . ?
C53 C54 C57 C62 152.3(3) . . . . ?
C54 C55 C56 C44 -0.3(5) . . . . ?
C54 C57 C58 C59 174.6(3) . . . . ?
C54 C57 C62 C61 -174.3(3) . . . . ?
C55 C54 C57 C58 158.8(3) . . . . ?
C55 C54 C57 C62 -25.7(4) . . . . ?
C56 C44 C45 C46 179.8(3) . . . . ?
C56 C44 C45 C53 0.1(4) . . . . ?
C57 C54 C55 C56 177.9(3) . . . . ?
C57 C58 C59 C60 0.4(5) . . . . ?
C58 C57 C62 C61 1.5(4) . . . . ?
C58 C59 C60 C61 0.1(4) . . . . ?
C58 C59 C60 C63 178.6(3) . . . . ?
C59 C60 C61 C62 0.3(4) . . . . ?
C59 C60 C63 C64 -2.2(5) . . . . ?
C60 C61 C62 C57 -1.1(4) . . . . ?
C60 C63 C64 S17 -175.7(2) . . . . ?
C60 C63 C64 S18 4.2(5) . . . . ?
C61 C60 C63 C64 176.3(3) . . . . ?
C62 C57 C58 C59 -1.1(4) . . . . ?
C63 C60 C61 C62 -178.4(3) . . . . ?
C64 S17 C65 S19 179.55(19) . . . . ?
C64 S17 C65 C66 3.9(3) . . . . ?
C64 S18 C66 S20 -179.3(2) . . . . ?
C64 S18 C66 C65 -2.7(3) . . . . ?
C65 S17 C64 S18 -5.5(2) . . . . ?
C65 S17 C64 C63 174.4(3) . . . . ?
C66 S18 C64 S17 5.1(2) . . . . ?
C66 S18 C64 C63 -174.7(3) . . . . ?
C67 S19 C65 S17 24.7(2) . . . . ?
C67 S19 C65 C66 -159.9(3) . . . . ?
C68 S20 C66 S18 -75.5(3) . . . . ?
C68 S20 C66 C65 108.3(4) . . . . ?
C69 C70 C71 C72 0.0(4) . . . . ?
C69 C70 C71 C73 177.5(3) . . . . ?
C70 C71 C72 C46 0.6(4) . . . . ?
C70 C71 C73 C74 -25.7(4) . . . . ?
C70 C71 C73 C78 158.8(3) . . . . ?
C71 C73 C74 C75 -174.2(3) . . . . ?
C71 C73 C78 C77 174.1(3) . . . . ?
C72 C46 C47 C43 -178.0(3) . . . . ?
C72 C46 C47 C69 0.2(4) . . . . ?
C72 C71 C73 C74 151.8(3) . . . . ?
C72 C71 C73 C78 -23.7(4) . . . . ?
C73 C71 C72 C46 -177.0(3) . . . . ?
C73 C74 C75 C76 -0.2(4) . . . . ?
C74 C73 C78 C77 -1.7(4) . . . . ?
C74 C75 C76 C77 -0.9(4) . . . . ?
C74 C75 C76 C79 -178.5(3) . . . . ?
C75 C76 C77 C78 0.8(4) . . . . ?
C75 C76 C79 C80 175.6(3) . . . . ?
C76 C77 C78 C73 0.6(5) . . . . ?
C76 C79 C80 S21 3.8(5) . . . . ?
C76 C79 C80 S22 -176.3(2) . . . . ?
C77 C76 C79 C80 -1.7(5) . . . . ?
C78 C73 C74 C75 1.5(4) . . . . ?
C79 C76 C77 C78 178.1(3) . . . . ?
C80 S21 C81 S23 -178.2(2) . . . . ?
C80 S21 C81 C82 -3.6(3) . . . . ?
C80 S22 C82 S24 -179.68(19) . . . . ?
C80 S22 C82 C81 3.7(3) . . . . ?
C81 S21 C80 S22 5.9(2) . . . . ?
C81 S21 C80 C79 -174.2(3) . . . . ?
C82 S22 C80 S21 -5.95(19) . . . . ?
C82 S22 C80 C79 174.1(3) . . . . ?
C83 S23 C81 S21 -77.9(3) . . . . ?
C83 S23 C81 C82 108.0(4) . . . . ?
C84 S24 C82 S22 24.4(2) . . . . ?
C84 S24 C82 C81 -159.2(3) . . . . ?

loop_
_twin_individual_id
_twin_individual_mass_fraction_refined
_oxdiff_twin_reflns_isolated
_oxdiff_twin_reflns_overlapped
_twin_individual_twin_lattice_type
_twin_individual_twin_matrix_11
_twin_individual_twin_matrix_12
_twin_individual_twin_matrix_13
_twin_individual_twin_matrix_21
_twin_individual_twin_matrix_22
_twin_individual_twin_matrix_23
_twin_individual_twin_matrix_31
_twin_individual_twin_matrix_32
_twin_individual_twin_matrix_33
1 0.4990(7) 53623 57236 ref 1.0000 0.0000 0.0000 0.0000 1.0000 0.0000 0.0000 0.0000 1.0000
2 0.5010(7) 52620 57236 nmt -1.0001 -0.0001 -0.0001 -0.5357 1.0000 0.0047 0.0010 -0.0001 -1.0002
